data_2022869
loop_
_publ_author_name
'N&#xe4;ther, Christian'
'Jess, Inke'

_publ_section_title
;
 Synthesis, crystal structure and reactivity of
 bis-(&#x3bc;-2-methyl-pyridine
 <i>N</i>-oxide-&#x3ba;<sup>2</sup><i>O</i>:<i>O</i>)bis-[di-bromido-(2-methyl-pyridine
 <i>N</i>-oxide-&#x3ba;<i>O</i>)cobalt(II)] butanol monosolvate.
;
_journal_coeditor_code PK2697
_journal_issue 'Pt 11'
_journal_name_full 'Acta crystallographica. Section E, Crystallographic communications'
_journal_page_first 972
_journal_page_last 976
_journal_paper_doi 10.1107/S2056989023008228
_journal_volume 79
_journal_year 2023
_chemical_formula_iupac '[Co2 Br4 (C6 H7 N1 O1)4], C4 H10 O'
_chemical_formula_moiety 'C24 H28 Br4 Co2 N4 O4, C4 H10 O'
_chemical_formula_sum 'C28 H38 Br4 Co2 N4 O5'
_chemical_formula_weight 948.12
_chemical_name_systematic
;
Bis(\m-2-methylpyridine
<i>N</i>-oxide-\k^2^<i>O</i>:<i>O</i>)bis[dibromido(2-methylpyridine
<i>N</i>-oxide-\k<i>O</i>)cobalt(II)] butanol monosolvate
;
_space_group_crystal_system triclinic
_space_group_IT_number 2
_space_group_name_Hall '-P 1'
_space_group_name_H-M_alt 'P -1'
_atom_sites_solution_hydrogens geom
_atom_sites_solution_primary dual
_audit_creation_method
;
Olex2 1.3-ac4
(compiled 2020.03.28 svn.rd84adfe8 for Rigaku Oxford Diffraction, GUI svn.r6032)
;
_cell_angle_alpha 70.2420(10)
_cell_angle_beta 76.0040(10)
_cell_angle_gamma 83.8600(10)
_cell_formula_units_Z 1
_cell_length_a 8.09000(10)
_cell_length_b 9.57720(10)
_cell_length_c 12.24000(10)
_cell_measurement_reflns_used 14929
_cell_measurement_temperature 100.00(10)
_cell_measurement_theta_max 79.8620
_cell_measurement_theta_min 3.9240
_cell_volume 865.693(17)
_computing_cell_refinement
;
CrysAlisPro 1.171.42.67a (Rigaku OD, 2022)
;
_computing_data_collection
;
CrysAlisPro 1.171.42.67a (Rigaku OD, 2022)
;
_computing_data_reduction
;
CrysAlisPro 1.171.42.67a (Rigaku OD, 2022)
;
_computing_molecular_graphics
;
DIAMOND (Brandenburg & Putz, 1999)
;
_computing_publication_material
;
Publcif (Westrip, 2010)
;
_computing_structure_refinement
;
<i>SHELXL2016/6</i> (Sheldrick, 2015b)
;
_computing_structure_solution
;
<i>SHELXT2014/4</i> (Sheldrick, 2015a)
;
_diffrn_ambient_temperature 100.00(10)
_diffrn_detector 'Hybrid Pixel Array Detector'
_diffrn_detector_area_resol_mean 10.0000
_diffrn_measured_fraction_theta_full 0.995
_diffrn_measured_fraction_theta_max 0.977
_diffrn_measurement_device 'four-circle diffractometer'
_diffrn_measurement_device_type 'XtaLAB Synergy, Dualflex, HyPix'
_diffrn_measurement_method '\w scans'
_diffrn_radiation_monochromator mirror
_diffrn_radiation_probe x-ray
_diffrn_radiation_type CuK\a
_diffrn_radiation_wavelength 1.54184
_diffrn_reflns_av_R_equivalents 0.0208
_diffrn_reflns_av_unetI/netI 0.0121
_diffrn_reflns_limit_h_max 10
_diffrn_reflns_limit_h_min -10
_diffrn_reflns_limit_k_max 12
_diffrn_reflns_limit_k_min -12
_diffrn_reflns_limit_l_max 15
_diffrn_reflns_limit_l_min -12
_diffrn_reflns_number 18480
_diffrn_reflns_theta_full 67.684
_diffrn_reflns_theta_max 80.199
_diffrn_reflns_theta_min 3.934
_exptl_absorpt_coefficient_mu 13.256
_exptl_absorpt_correction_T_max 1.00000
_exptl_absorpt_correction_T_min 0.72139
_exptl_absorpt_correction_type multi-scan
_exptl_absorpt_process_details
;
(CrysAlisPro; Rigaku OD, 2022)
;
_exptl_crystal_colour 'dark blue'
_exptl_crystal_density_diffrn 1.819
_exptl_crystal_description block
_exptl_crystal_F_000 468
_exptl_crystal_size_max 0.15
_exptl_crystal_size_mid 0.03
_exptl_crystal_size_min 0.03
_refine_diff_density_max 0.502
_refine_diff_density_min -0.590
_refine_ls_extinction_coef 0.00106(14)
_refine_ls_extinction_expression Fc^*^=kFc[1+0.001xFc^2^\l^3^/sin(2\q)]^-1/4^
_refine_ls_extinction_method
;
<i>SHELXL2016/6</i> (Sheldrick, 2015b)
;
_refine_ls_goodness_of_fit_ref 1.092
_refine_ls_hydrogen_treatment constr
_refine_ls_matrix_type full
_refine_ls_number_parameters 204
_refine_ls_number_reflns 3705
_refine_ls_number_restraints 1
_refine_ls_restrained_S_all 1.093
_refine_ls_R_factor_all 0.0245
_refine_ls_R_factor_gt 0.0244
_refine_ls_shift/su_max 0.000
_refine_ls_shift/su_mean 0.000
_refine_ls_structure_factor_coef Fsqd
_refine_ls_weighting_details 'w=1/[\s^2^(Fo^2^)+(0.0306P)^2^+1.2686P] where P=(Fo^2^+2Fc^2^)/3'
_refine_ls_weighting_scheme calc
_refine_ls_wR_factor_gt 0.0648
_refine_ls_wR_factor_ref 0.0649
_reflns_number_gt 3686
_reflns_number_total 3705
_reflns_threshold_expression 'I > 2\s(I)'
_cod_data_source_file pk2697sup1.cif
_cod_data_source_block I
_cod_depositor_comments 'Adding full bibliography for 2022869.cif.'
_cod_original_cell_volume 865.69(2)
_cod_database_code 2022869
_cod_database_fobs_code 2022869
_shelx_space_group_comment
;
The symmetry employed for this shelxl refinement is uniquely defined
by the following loop, which should always be used as a source of
symmetry information in preference to the above space-group names.
They are only intended as comments.
;
_shelx_estimated_absorpt_t_min 0.241
_shelx_estimated_absorpt_t_max 0.692

loop_
_space_group_symop_operation_xyz
'x, y, z'
'-x, -y, -z'

loop_
_atom_site_type_symbol
_atom_site_label
_atom_site_fract_x
_atom_site_fract_y
_atom_site_fract_z
_atom_site_U_iso_or_equiv
_atom_site_adp_type
_atom_site_calc_flag
_atom_site_occupancy
_atom_site_disorder_assembly
_atom_site_disorder_group
Co Co1 0.52210(5) 0.46947(4) 0.36734(3) 0.01558(10) Uani d 1 . .
Br Br1 0.24435(3) 0.41656(3) 0.34944(2) 0.02233(8) Uani d 1 . .
Br Br2 0.71203(4) 0.28893(3) 0.28069(2) 0.02820(9) Uani d 1 . .
O O1 0.5761(2) 0.38106(17) 0.52800(14) 0.0163(3) Uani d 1 . .
N N1 0.6713(2) 0.2555(2) 0.56405(17) 0.0161(4) Uani d 1 . .
C C1 0.5945(3) 0.1227(3) 0.60505(19) 0.0183(4) Uani d 1 . .
C C2 0.6944(3) -0.0046(3) 0.6432(2) 0.0238(5) Uani d 1 . .
H H2 0.644348 -0.099275 0.673735 0.029 Uiso calc 1 . .
C C3 0.8660(4) 0.0060(3) 0.6368(2) 0.0279(5) Uani d 1 . .
H H3 0.933382 -0.081032 0.663242 0.033 Uiso calc 1 . .
C C4 0.9388(3) 0.1438(3) 0.5918(2) 0.0264(5) Uani d 1 . .
H H4 1.056708 0.152377 0.586252 0.032 Uiso calc 1 . .
C C5 0.8382(3) 0.2689(3) 0.5550(2) 0.0212(5) Uani d 1 . .
H H5 0.886759 0.364257 0.523258 0.025 Uiso calc 1 . .
C C6 0.4125(3) 0.1211(3) 0.6032(2) 0.0211(5) Uani d 1 . .
H H6A 0.345495 0.183462 0.647998 0.032 Uiso calc 1 . .
H H6B 0.372568 0.019130 0.639542 0.032 Uiso calc 1 . .
H H6C 0.398996 0.159651 0.520671 0.032 Uiso calc 1 . .
O O11 0.6147(2) 0.65388(19) 0.24397(14) 0.0243(4) Uani d 1 . .
N N11 0.6946(3) 0.6523(2) 0.13423(17) 0.0234(4) Uani d 1 . .
C C11 0.8634(3) 0.6742(3) 0.0986(2) 0.0254(5) Uani d 1 . .
C C12 0.9411(4) 0.6781(3) -0.0169(2) 0.0318(6) Uani d 1 . .
H H12 1.059812 0.694910 -0.045090 0.038 Uiso calc 1 . .
C C13 0.8485(4) 0.6581(3) -0.0914(2) 0.0346(7) Uani d 1 . .
H H13 0.903094 0.660251 -0.169909 0.041 Uiso calc 1 . .
C C14 0.6774(4) 0.6351(3) -0.0508(2) 0.0369(7) Uani d 1 . .
H H14 0.611936 0.621342 -0.101029 0.044 Uiso calc 1 . .
C C15 0.6004(4) 0.6320(3) 0.0638(2) 0.0320(6) Uani d 1 . .
H H15 0.481643 0.615737 0.092873 0.038 Uiso calc 1 . .
C C16 0.9546(4) 0.6917(4) 0.1847(3) 0.0347(6) Uani d 1 . .
H H16A 0.911410 0.781415 0.204957 0.052 Uiso calc 1 . .
H H16B 1.076871 0.700157 0.148968 0.052 Uiso calc 1 . .
H H16C 0.935641 0.604983 0.256956 0.052 Uiso calc 1 . .
O O21 0.6568(6) 0.1984(4) 0.0597(4) 0.0427(10) Uani d 0.5 A 1
H H21 0.673583 0.200477 0.124200 0.064 Uiso calc 0.5 A 1
C C21 0.6912(6) 0.0492(4) 0.0530(3) 0.0562(10) Uani d 1 . .
H H21A 0.658475 -0.023433 0.133764 0.067 Uiso calc 0.5 A 1
H H21B 0.814941 0.035705 0.023128 0.067 Uiso calc 0.5 A 1
H H21C 0.665943 -0.027068 0.131402 0.067 Uiso calc 0.5 A 2
H H21D 0.656102 0.147024 0.061153 0.067 Uiso calc 0.5 A 2
H H21E 0.813823 0.047438 0.018754 0.067 Uiso calc 0.5 A 2
C C22 0.5932(5) 0.0184(4) -0.0294(3) 0.0485(9) Uani d 1 . .
H H22A 0.598140 0.106639 -0.101445 0.058 Uiso calc 1 . .
H H22B 0.650354 -0.065663 -0.054982 0.058 Uiso calc 1 . .

loop_
_atom_site_aniso_label
_atom_site_aniso_U_11
_atom_site_aniso_U_22
_atom_site_aniso_U_33
_atom_site_aniso_U_12
_atom_site_aniso_U_13
_atom_site_aniso_U_23
Co1 0.02026(19) 0.01482(18) 0.01137(18) -0.00042(13) -0.00241(14) -0.00463(13)
Br1 0.02518(13) 0.02280(13) 0.02382(14) 0.00051(9) -0.01136(10) -0.00991(10)
Br2 0.03810(16) 0.01941(13) 0.02232(14) -0.00291(10) 0.00953(10) -0.01123(10)
O1 0.0195(7) 0.0143(7) 0.0161(7) 0.0058(6) -0.0053(6) -0.0070(6)
N1 0.0196(9) 0.0134(8) 0.0159(9) 0.0051(7) -0.0058(7) -0.0061(7)
C1 0.0250(11) 0.0177(10) 0.0122(10) -0.0007(8) -0.0029(8) -0.0057(8)
C2 0.0314(13) 0.0187(11) 0.0200(11) 0.0045(9) -0.0055(10) -0.0064(9)
C3 0.0334(13) 0.0264(12) 0.0235(12) 0.0117(10) -0.0107(10) -0.0085(10)
C4 0.0224(11) 0.0291(13) 0.0305(13) 0.0070(10) -0.0087(10) -0.0136(11)
C5 0.0201(11) 0.0223(11) 0.0235(12) 0.0013(9) -0.0034(9) -0.0119(9)
C6 0.0247(11) 0.0173(11) 0.0215(11) -0.0026(9) -0.0048(9) -0.0062(9)
O11 0.0383(10) 0.0193(8) 0.0119(7) -0.0059(7) 0.0046(7) -0.0063(6)
N11 0.0373(12) 0.0158(9) 0.0139(9) -0.0049(8) 0.0030(8) -0.0054(7)
C11 0.0348(13) 0.0173(11) 0.0199(12) 0.0049(9) -0.0010(10) -0.0056(9)
C12 0.0414(15) 0.0250(13) 0.0210(12) 0.0047(11) 0.0042(11) -0.0067(10)
C13 0.0589(19) 0.0239(12) 0.0161(11) -0.0058(12) 0.0055(12) -0.0085(10)
C14 0.063(2) 0.0294(14) 0.0200(13) -0.0174(13) -0.0001(13) -0.0112(11)
C15 0.0461(16) 0.0282(13) 0.0240(13) -0.0153(12) -0.0010(12) -0.0119(11)
C16 0.0295(13) 0.0441(16) 0.0257(13) 0.0102(12) -0.0078(11) -0.0072(12)
O21 0.053(3) 0.044(2) 0.044(3) 0.006(2) -0.027(2) -0.022(2)
C21 0.079(3) 0.053(2) 0.0378(18) 0.035(2) -0.0255(18) -0.0177(16)
C22 0.081(3) 0.0339(16) 0.0270(15) 0.0242(17) -0.0127(15) -0.0121(13)

loop_
_atom_type_symbol
_atom_type_description
_atom_type_scat_dispersion_real
_atom_type_scat_dispersion_imag
_atom_type_scat_source
C C 0.0181 0.0091 'International Tables Vol C Tables 4.2.6.8 and 6.1.1.4'
H H 0.0000 0.0000 'International Tables Vol C Tables 4.2.6.8 and 6.1.1.4'
Br Br -0.6763 1.2805 'International Tables Vol C Tables 4.2.6.8 and 6.1.1.4'
Co Co -2.3653 3.6143 'International Tables Vol C Tables 4.2.6.8 and 6.1.1.4'
N N 0.0311 0.0180 'International Tables Vol C Tables 4.2.6.8 and 6.1.1.4'
O O 0.0492 0.0322 'International Tables Vol C Tables 4.2.6.8 and 6.1.1.4'

loop_
_geom_angle_atom_site_label_1
_geom_angle_atom_site_label_2
_geom_angle_atom_site_label_3
_geom_angle_site_symmetry_1
_geom_angle_site_symmetry_3
_geom_angle
_geom_angle_publ_flag
Br1 Co1 Br2 . . 101.355(16) y
O1 Co1 Br1 . . 116.56(5) y
O1 Co1 Br1 2_666 . 95.39(4) y
O1 Co1 Br2 . . 94.52(4) y
O1 Co1 Br2 2_666 . 161.54(4) y
O1 Co1 O1 . 2_666 70.82(7) y
O11 Co1 Br1 . . 112.08(6) y
O11 Co1 Br2 . . 97.54(5) y
O11 Co1 O1 . 2_666 83.12(6) y
O11 Co1 O1 . . 126.08(7) y
Co1 O1 Co1 . 2_666 109.18(7) y
N1 O1 Co1 . . 125.78(12) y
N1 O1 Co1 . 2_666 124.80(12) y
O1 N1 C1 . . 118.60(18) ?
C5 N1 O1 . . 118.18(19) ?
C5 N1 C1 . . 123.2(2) ?
N1 C1 C2 . . 117.5(2) ?
N1 C1 C6 . . 118.4(2) ?
C2 C1 C6 . . 124.0(2) ?
C1 C2 H2 . . 119.8 ?
C3 C2 C1 . . 120.5(2) ?
C3 C2 H2 . . 119.8 ?
C2 C3 H3 . . 120.2 ?
C4 C3 C2 . . 119.7(2) ?
C4 C3 H3 . . 120.2 ?
C3 C4 H4 . . 120.4 ?
C5 C4 C3 . . 119.2(2) ?
C5 C4 H4 . . 120.4 ?
N1 C5 C4 . . 119.9(2) ?
N1 C5 H5 . . 120.1 ?
C4 C5 H5 . . 120.1 ?
C1 C6 H6A . . 109.5 ?
C1 C6 H6B . . 109.5 ?
C1 C6 H6C . . 109.5 ?
H6A C6 H6B . . 109.5 ?
H6A C6 H6C . . 109.5 ?
H6B C6 H6C . . 109.5 ?
N11 O11 Co1 . . 120.09(13) ?
O11 N11 C15 . . 118.3(2) ?
C11 N11 O11 . . 118.8(2) ?
C11 N11 C15 . . 122.9(2) ?
N11 C11 C12 . . 117.5(3) ?
N11 C11 C16 . . 118.2(2) ?
C12 C11 C16 . . 124.3(3) ?
C11 C12 H12 . . 119.5 ?
C13 C12 C11 . . 121.1(3) ?
C13 C12 H12 . . 119.5 ?
C12 C13 H13 . . 120.4 ?
C14 C13 C12 . . 119.3(2) ?
C14 C13 H13 . . 120.4 ?
C13 C14 H14 . . 120.2 ?
C13 C14 C15 . . 119.5(3) ?
C15 C14 H14 . . 120.2 ?
N11 C15 C14 . . 119.7(3) ?
N11 C15 H15 . . 120.1 ?
C14 C15 H15 . . 120.1 ?
C11 C16 H16A . . 109.5 ?
C11 C16 H16B . . 109.5 ?
C11 C16 H16C . . 109.5 ?
H16A C16 H16B . . 109.5 ?
H16A C16 H16C . . 109.5 ?
H16B C16 H16C . . 109.5 ?
C21 O21 H21 . . 109.5 ?
O21 C21 H21A . . 109.2 ?
O21 C21 H21B . . 109.2 ?
O21 C21 C22 . . 112.1(3) ?
H21A C21 H21B . . 107.9 ?
H21C C21 H21D . . 109.5 ?
H21C C21 H21E . . 109.5 ?
H21D C21 H21E . . 109.5 ?
C22 C21 H21A . . 109.2 ?
C22 C21 H21B . . 109.2 ?
C22 C21 H21C . . 109.5 ?
C22 C21 H21D . . 109.5 ?
C22 C21 H21E . . 109.5 ?
C21 C22 H22A . . 108.9 ?
C21 C22 H22B . . 108.9 ?
C22 C22 C21 2_655 . 113.3(3) ?
C22 C22 H22A 2_655 . 108.9 ?
C22 C22 H22B 2_655 . 108.9 ?
H22A C22 H22B . . 107.7 ?

loop_
_geom_bond_atom_site_label_1
_geom_bond_atom_site_label_2
_geom_bond_site_symmetry_2
_geom_bond_distance
_geom_bond_publ_flag
Co1 Br1 . 2.4312(4) y
Co1 Br2 . 2.5217(4) y
Co1 O1 . 1.9964(16) y
Co1 O1 2_666 2.1968(15) y
Co1 O11 . 1.9732(17) y
O1 N1 . 1.357(2) ?
N1 C1 . 1.357(3) ?
N1 C5 . 1.344(3) ?
C1 C2 . 1.394(3) ?
C1 C6 . 1.480(3) ?
C2 H2 . 0.9500 ?
C2 C3 . 1.384(4) ?
C3 H3 . 0.9500 ?
C3 C4 . 1.382(4) ?
C4 H4 . 0.9500 ?
C4 C5 . 1.380(3) ?
C5 H5 . 0.9500 ?
C6 H6A . 0.9800 ?
C6 H6B . 0.9800 ?
C6 H6C . 0.9800 ?
O11 N11 . 1.347(2) ?
N11 C11 . 1.346(4) ?
N11 C15 . 1.351(4) ?
C11 C12 . 1.391(3) ?
C11 C16 . 1.485(4) ?
C12 H12 . 0.9500 ?
C12 C13 . 1.381(4) ?
C13 H13 . 0.9500 ?
C13 C14 . 1.368(5) ?
C14 H14 . 0.9500 ?
C14 C15 . 1.382(4) ?
C15 H15 . 0.9500 ?
C16 H16A . 0.9800 ?
C16 H16B . 0.9800 ?
C16 H16C . 0.9800 ?
O21 H21 . 0.8400 ?
O21 C21 . 1.4524(10) ?
C21 H21A . 0.9900 ?
C21 H21B . 0.9900 ?
C21 H21C . 0.9800 ?
C21 H21D . 0.9800 ?
C21 H21E . 0.9800 ?
C21 C22 . 1.539(5) ?
C22 C22 2_655 1.528(8) ?
C22 H22A . 0.9900 ?
C22 H22B . 0.9900 ?

loop_
_geom_hbond_atom_site_label_D
_geom_hbond_atom_site_label_H
_geom_hbond_atom_site_label_A
_geom_hbond_site_symmetry_A
_geom_hbond_distance_DH
_geom_hbond_distance_HA
_geom_hbond_distance_DA
_geom_hbond_angle_DHA
C5 H5 Br1 1_655 0.95 3.12 3.704(2) 121.0
C5 H5 Br1 2_666 0.95 2.98 3.531(2) 118.1
C6 H6A O11 2_666 0.98 2.45 3.259(3) 140.0
C6 H6B Br2 2_656 0.98 2.88 3.852(2) 172.1
C6 H6C Br1 . 0.98 3.02 3.845(2) 142.3
C12 H12 Br2 2_765 0.95 2.99 3.676(3) 130.4
C12 H12 O21 2_765 0.95 2.55 3.441(6) 155.8
C14 H14 Br1 2_665 0.95 3.11 3.747(3) 125.9
C16 H16C Br1 1_655 0.98 3.13 3.725(3) 120.6
O21 H21 Br2 . 0.84 2.43 3.244(4) 162.1

loop_
_geom_torsion_atom_site_label_1
_geom_torsion_atom_site_label_2
_geom_torsion_atom_site_label_3
_geom_torsion_atom_site_label_4
_geom_torsion_site_symmetry_1
_geom_torsion_site_symmetry_2
_geom_torsion_site_symmetry_3
_geom_torsion_site_symmetry_4
_geom_torsion
_geom_torsion_publ_flag
Co1 O1 N1 C1 2_666 . . . 102.20(19) ?
Co1 O1 N1 C1 . . . . -84.0(2) ?
Co1 O1 N1 C5 2_666 . . . -79.2(2) ?
Co1 O1 N1 C5 . . . . 94.6(2) ?
Co1 O11 N11 C11 . . . . -111.6(2) ?
Co1 O11 N11 C15 . . . . 69.9(3) ?
O1 N1 C1 C2 . . . . -179.10(19) ?
O1 N1 C1 C6 . . . . 2.8(3) ?
O1 N1 C5 C4 . . . . 179.4(2) ?
N1 C1 C2 C3 . . . . -1.1(3) ?
C1 N1 C5 C4 . . . . -2.1(4) ?
C1 C2 C3 C4 . . . . -0.3(4) ?
C2 C3 C4 C5 . . . . 0.6(4) ?
C3 C4 C5 N1 . . . . 0.5(4) ?
C5 N1 C1 C2 . . . . 2.3(3) ?
C5 N1 C1 C6 . . . . -175.8(2) ?
C6 C1 C2 C3 . . . . 176.9(2) ?
O11 N11 C11 C12 . . . . -177.4(2) ?
O11 N11 C11 C16 . . . . 3.0(3) ?
O11 N11 C15 C14 . . . . 177.7(2) ?
N11 C11 C12 C13 . . . . -0.9(4) ?
C11 N11 C15 C14 . . . . -0.7(4) ?
C11 C12 C13 C14 . . . . 0.5(4) ?
C12 C13 C14 C15 . . . . -0.1(4) ?
C13 C14 C15 N11 . . . . 0.2(4) ?
C15 N11 C11 C12 . . . . 1.1(4) ?
C15 N11 C11 C16 . . . . -178.6(2) ?
C16 C11 C12 C13 . . . . 178.7(3) ?
O21 C21 C22 C22 . . . 2_655 -79.5(5) ?
